data_7119597
loop_
_publ_author_name
'Dange, Deepak'
'Sindlinger, Christian P.'
'Aldridge, Simon'
'Jones, Cameron'

_publ_section_title
;
 Boryl substituted group 13 metallylenes: complexes with an iron carbonyl
 fragment.
;
_journal_issue 1
_journal_name_full 'Chemical communications (Cambridge, England)'
_journal_page_first 149
_journal_page_last 152
_journal_paper_doi 10.1039/c6cc08449d
_journal_volume 53
_journal_year 2016
_chemical_formula_sum 'C30 H44 B Cl2 Ga N2 O'
_chemical_formula_weight 600.10
_chemical_name_systematic
; 
 ? 
;
_space_group_IT_number 4
_symmetry_cell_setting monoclinic
_symmetry_space_group_name_Hall 'P 2yb'
_symmetry_space_group_name_H-M 'P 1 21 1'
_atom_sites_solution_hydrogens geom
_atom_sites_solution_primary direct
_atom_sites_solution_secondary difmap
_audit_creation_method SHELXL-97
_cell_angle_alpha 90.00
_cell_angle_beta 106.068(11)
_cell_angle_gamma 90.00
_cell_formula_units_Z 2
_cell_length_a 10.2077(10)
_cell_length_b 12.3372(11)
_cell_length_c 13.3681(15)
_cell_measurement_reflns_used 5006
_cell_measurement_temperature 123(2)
_cell_measurement_theta_max 29.17
_cell_measurement_theta_min 2.07
_cell_volume 1617.7(3)
_computing_cell_refinement 'Bruker SAINT'
_computing_data_collection 'Bruker APEX2'
_computing_data_reduction 'Bruker SAINT'
_computing_molecular_graphics 'Bruker SHELXTL'
_computing_publication_material 'Bruker SHELXTL'
_computing_structure_refinement 'SHELXL-97 (Sheldrick, 1997)'
_computing_structure_solution 'SHELXS-97 (Sheldrick 2008)'
_diffrn_ambient_temperature 123(2)
_diffrn_measured_fraction_theta_full 0.998
_diffrn_measured_fraction_theta_max 0.998
_diffrn_measurement_device_type 'Bruker Apex X8'
_diffrn_radiation_monochromator graphite
_diffrn_radiation_source 'fine-focus sealed tube'
_diffrn_radiation_type MoK\a
_diffrn_radiation_wavelength 0.71073
_diffrn_reflns_av_R_equivalents 0.0351
_diffrn_reflns_av_sigmaI/netI 0.0470
_diffrn_reflns_limit_h_max 12
_diffrn_reflns_limit_h_min -12
_diffrn_reflns_limit_k_max 14
_diffrn_reflns_limit_k_min -14
_diffrn_reflns_limit_l_max 16
_diffrn_reflns_limit_l_min -15
_diffrn_reflns_number 13178
_diffrn_reflns_theta_full 25.50
_diffrn_reflns_theta_max 25.50
_diffrn_reflns_theta_min 2.94
_exptl_absorpt_coefficient_mu 1.039
_exptl_absorpt_correction_T_max 0.859
_exptl_absorpt_correction_T_min 0.755
_exptl_absorpt_correction_type multi-scan
_exptl_absorpt_process_details 'Sortav (Blessing)'
_exptl_crystal_colour colourless
_exptl_crystal_density_diffrn 1.232
_exptl_crystal_density_method 'not measured'
_exptl_crystal_description block
_exptl_crystal_F_000 632
_exptl_crystal_size_max 0.28
_exptl_crystal_size_mid 0.21
_exptl_crystal_size_min 0.15
_refine_diff_density_max 0.386
_refine_diff_density_min -0.325
_refine_diff_density_rms 0.050
_refine_ls_abs_structure_details 'Flack H D (1983), Acta Cryst. A39, 876-881'
_refine_ls_abs_structure_Flack -0.003(9)
_refine_ls_extinction_method none
_refine_ls_goodness_of_fit_ref 1.062
_refine_ls_hydrogen_treatment mixed
_refine_ls_matrix_type full
_refine_ls_number_parameters 350
_refine_ls_number_reflns 5768
_refine_ls_number_restraints 13
_refine_ls_restrained_S_all 1.099
_refine_ls_R_factor_all 0.0398
_refine_ls_R_factor_gt 0.0338
_refine_ls_shift/su_max 0.001
_refine_ls_shift/su_mean 0.000
_refine_ls_structure_factor_coef Fsqd
_refine_ls_weighting_details 'calc w=1/[\s^2^(Fo^2^)+(0.0407P)^2^+0.1562P] where P=(Fo^2^+2Fc^2^)/3'
_refine_ls_weighting_scheme calc
_refine_ls_wR_factor_gt 0.0783
_refine_ls_wR_factor_ref 0.0830
_reflns_number_gt 5327
_reflns_number_total 5768
_reflns_threshold_expression >2sigma(I)
_cod_data_source_file c6cc08449d5.cif
_cod_data_source_block cmpd2
_cod_original_sg_symbol_H-M P2(1)
_cod_database_code 7119597

loop_
_symmetry_equiv_pos_as_xyz
'x, y, z'
'-x, y+1/2, -z'

loop_
_atom_site_label
_atom_site_type_symbol
_atom_site_fract_x
_atom_site_fract_y
_atom_site_fract_z
_atom_site_U_iso_or_equiv
_atom_site_adp_type
_atom_site_occupancy
_atom_site_symmetry_multiplicity
_atom_site_calc_flag
_atom_site_refinement_flags
Ga1 Ga 0.68008(3) 0.91996(2) 0.12262(2) 0.02628(10) Uani 1 1 d .
Cl2 Cl 0.72664(8) 1.05074(7) 0.02457(7) 0.0349(2) Uani 1 1 d .
Cl1 Cl 0.46282(8) 0.93894(8) 0.11614(8) 0.0482(3) Uani 1 1 d .
N1 N 0.8994(3) 0.7929(2) 0.29816(19) 0.0262(6) Uani 1 1 d .
N2 N 0.8497(3) 0.95732(19) 0.3528(2) 0.0284(6) Uani 1 1 d .
C13 C 0.9754(4) 0.8081(3) 0.4021(3) 0.0317(8) Uani 1 1 d .
C14 C 0.9445(3) 0.9059(3) 0.4340(2) 0.0330(8) Uani 1 1 d .
C20 C 0.8482(3) 1.1545(3) 0.3284(2) 0.0300(7) Uani 1 1 d .
C15 C 0.7957(3) 1.0637(3) 0.3668(2) 0.0310(7) Uani 1 1 d .
C16 C 0.6953(4) 1.0702(3) 0.4194(3) 0.0374(8) Uani 1 1 d .
B1 B 0.8185(4) 0.8879(3) 0.2643(3) 0.0260(8) Uani 1 1 d .
C1 C 0.9168(3) 0.6984(2) 0.2393(2) 0.0254(7) Uani 1 1 d .
C17 C 0.6497(4) 1.1742(3) 0.4357(3) 0.0418(9) Uani 1 1 d .
H17 H 0.5817 1.1816 0.4714 0.050 Uiso 1 1 calc R
C18 C 0.7003(4) 1.2649(3) 0.4017(3) 0.0422(9) Uani 1 1 d .
H18 H 0.6697 1.3344 0.4161 0.051 Uiso 1 1 calc R
C6 C 1.0332(4) 0.6912(3) 0.2037(3) 0.0338(8) Uani 1 1 d .
C2 C 0.8148(3) 0.6174(3) 0.2173(2) 0.0300(7) Uani 1 1 d .
C19 C 0.7962(4) 1.2564(3) 0.3462(3) 0.0374(8) Uani 1 1 d .
H19 H 0.8274 1.3200 0.3199 0.045 Uiso 1 1 calc R
C10 C 0.6900(3) 0.6254(3) 0.2589(3) 0.0367(8) Uani 1 1 d .
H10 H 0.6519 0.7003 0.2444 0.044 Uiso 1 1 calc R
C7 C 1.1397(4) 0.7817(3) 0.2241(3) 0.0401(8) Uani 1 1 d .
H7 H 1.1337 0.8223 0.2874 0.048 Uiso 1 1 calc R
C5 C 1.0452(4) 0.6015(3) 0.1439(3) 0.0463(10) Uani 1 1 d .
H5 H 1.1238 0.5943 0.1195 0.056 Uiso 1 1 calc R
C21 C 0.9578(4) 1.1453(3) 0.2707(3) 0.0340(8) Uani 1 1 d .
H21 H 0.9399 1.0767 0.2294 0.041 Uiso 1 1 calc R
C3 C 0.8325(4) 0.5307(3) 0.1564(3) 0.0390(8) Uani 1 1 d .
H3 H 0.7652 0.4754 0.1398 0.047 Uiso 1 1 calc R
C11 C 0.7294(4) 0.6079(4) 0.3771(3) 0.0503(10) Uani 1 1 d .
H11A H 0.7784 0.5390 0.3941 0.075 Uiso 1 1 calc R
H11B H 0.6468 0.6060 0.4008 0.075 Uiso 1 1 calc R
H11C H 0.7882 0.6674 0.4117 0.075 Uiso 1 1 calc R
C22 C 1.0991(4) 1.1351(4) 0.3470(3) 0.0478(10) Uani 1 1 d .
H22A H 1.1188 1.1999 0.3911 0.072 Uiso 1 1 calc R
H22B H 1.1674 1.1280 0.3083 0.072 Uiso 1 1 calc R
H22C H 1.1021 1.0709 0.3907 0.072 Uiso 1 1 calc R
C23 C 0.9543(4) 1.2382(3) 0.1934(3) 0.0479(10) Uani 1 1 d .
H23A H 0.8602 1.2503 0.1516 0.072 Uiso 1 1 calc R
H23B H 1.0108 1.2191 0.1475 0.072 Uiso 1 1 calc R
H23C H 0.9898 1.3045 0.2318 0.072 Uiso 1 1 calc R
C24 C 0.6317(5) 0.9708(3) 0.4550(3) 0.0570(12) Uani 1 1 d .
H24 H 0.6625 0.9059 0.4229 0.068 Uiso 1 1 calc R
O1 O 0.6609(2) 0.7984(2) 0.01972(19) 0.0391(6) Uani 1 1 d .
C12 C 0.5772(4) 0.5451(3) 0.2074(4) 0.0530(10) Uani 1 1 d .
H12A H 0.5505 0.5562 0.1318 0.079 Uiso 1 1 calc R
H12B H 0.4981 0.5568 0.2341 0.079 Uiso 1 1 calc R
H12C H 0.6107 0.4709 0.2231 0.079 Uiso 1 1 calc R
C9 C 1.2859(4) 0.7361(4) 0.2452(3) 0.0549(11) Uani 1 1 d .
H9A H 1.2971 0.7027 0.1815 0.082 Uiso 1 1 calc R
H9B H 1.3015 0.6817 0.3006 0.082 Uiso 1 1 calc R
H9C H 1.3519 0.7952 0.2667 0.082 Uiso 1 1 calc R
C8 C 1.1114(4) 0.8609(3) 0.1338(4) 0.0554(11) Uani 1 1 d .
H8A H 1.1187 0.8232 0.0710 0.083 Uiso 1 1 calc R
H8B H 1.1779 0.9201 0.1503 0.083 Uiso 1 1 calc R
H8C H 1.0192 0.8905 0.1218 0.083 Uiso 1 1 calc R
C30 C 0.7614(4) 0.7785(4) -0.0355(4) 0.0619(12) Uani 1 1 d .
H30A H 0.8400 0.7382 0.0088 0.074 Uiso 1 1 calc R
H30B H 0.7945 0.8476 -0.0572 0.074 Uiso 1 1 calc R
C4 C 0.9460(4) 0.5230(3) 0.1193(3) 0.0471(10) Uani 1 1 d .
H4 H 0.9553 0.4633 0.0769 0.057 Uiso 1 1 calc R
C25 C 0.4740(5) 0.9730(4) 0.4176(4) 0.0757(15) Uani 1 1 d .
H25A H 0.4401 1.0334 0.4511 0.114 Uiso 1 1 calc R
H25B H 0.4379 0.9046 0.4362 0.114 Uiso 1 1 calc R
H25C H 0.4442 0.9825 0.3419 0.114 Uiso 1 1 calc R
C26 C 0.6827(6) 0.9571(4) 0.5740(4) 0.0827(17) Uani 1 1 d .
H26A H 0.7826 0.9559 0.5957 0.124 Uiso 1 1 calc R
H26B H 0.6478 0.8889 0.5942 0.124 Uiso 1 1 calc R
H26C H 0.6502 1.0178 0.6080 0.124 Uiso 1 1 calc R
C27 C 0.5320(5) 0.7518(5) -0.0394(5) 0.095(2) Uani 1 1 d .
H27A H 0.5154 0.6821 -0.0083 0.114 Uiso 1 1 calc R
H27B H 0.4559 0.8018 -0.0403 0.114 Uiso 1 1 calc R
C28 C 0.5432(6) 0.7350(4) -0.1439(4) 0.0832(17) Uani 1 1 d U
H28A H 0.5146 0.8005 -0.1873 0.100 Uiso 1 1 calc R
H28B H 0.4869 0.6728 -0.1776 0.100 Uiso 1 1 calc R
C29 C 0.6897(7) 0.7129(6) -0.1279(5) 0.112(2) Uani 1 1 d U
H29A H 0.7187 0.7348 -0.1898 0.134 Uiso 1 1 calc R
H29B H 0.7093 0.6348 -0.1147 0.134 Uiso 1 1 calc R
H14 H 0.981(4) 0.935(3) 0.500(3) 0.046(10) Uiso 1 1 d .
H13 H 1.041(3) 0.753(3) 0.439(3) 0.033(9) Uiso 1 1 d .

loop_
_atom_site_aniso_label
_atom_site_aniso_U_11
_atom_site_aniso_U_22
_atom_site_aniso_U_33
_atom_site_aniso_U_23
_atom_site_aniso_U_13
_atom_site_aniso_U_12
Ga1 0.02497(16) 0.02867(17) 0.02710(17) 0.00197(17) 0.01038(12) 0.00021(15)
Cl2 0.0310(4) 0.0430(5) 0.0308(4) 0.0143(4) 0.0087(3) -0.0019(4)
Cl1 0.0278(4) 0.0552(7) 0.0693(6) 0.0055(5) 0.0263(4) 0.0015(4)
N1 0.0366(15) 0.0226(13) 0.0216(13) -0.0003(11) 0.0118(11) -0.0001(11)
N2 0.0418(16) 0.0220(13) 0.0237(14) -0.0006(11) 0.0126(12) 0.0028(11)
C13 0.0395(19) 0.0311(19) 0.0242(17) 0.0021(15) 0.0081(15) -0.0001(15)
C14 0.0494(19) 0.0252(19) 0.0233(16) -0.0020(16) 0.0084(14) -0.0017(16)
C20 0.0340(18) 0.0259(16) 0.0258(17) -0.0017(14) 0.0012(14) -0.0005(13)
C15 0.0456(19) 0.0226(17) 0.0228(16) -0.0065(13) 0.0064(14) 0.0018(14)
C16 0.051(2) 0.0319(19) 0.0341(19) -0.0096(16) 0.0196(16) -0.0033(16)
B1 0.0337(19) 0.026(2) 0.0230(18) 0.0008(14) 0.0150(15) -0.0023(14)
C1 0.0352(19) 0.0198(15) 0.0211(17) 0.0009(13) 0.0079(14) 0.0025(13)
C17 0.047(2) 0.044(2) 0.039(2) -0.0130(17) 0.0186(17) 0.0003(17)
C18 0.046(2) 0.034(2) 0.041(2) -0.0104(17) 0.0031(17) 0.0066(17)
C6 0.044(2) 0.0261(17) 0.0353(19) 0.0021(15) 0.0182(16) 0.0024(14)
C2 0.0385(18) 0.0243(17) 0.0257(16) 0.0018(14) 0.0061(14) 0.0041(14)
C19 0.042(2) 0.0274(18) 0.039(2) 0.0016(16) 0.0039(16) -0.0006(15)
C10 0.0346(18) 0.0310(18) 0.046(2) 0.0000(16) 0.0127(16) -0.0022(15)
C7 0.046(2) 0.039(2) 0.044(2) -0.0005(17) 0.0268(17) -0.0047(17)
C5 0.058(2) 0.041(2) 0.053(2) -0.0040(19) 0.037(2) 0.0039(18)
C21 0.042(2) 0.0300(18) 0.0294(19) 0.0023(16) 0.0084(15) -0.0012(15)
C3 0.051(2) 0.0231(17) 0.041(2) -0.0075(16) 0.0111(17) -0.0040(15)
C11 0.056(3) 0.058(3) 0.042(2) 0.002(2) 0.0227(19) -0.019(2)
C22 0.042(2) 0.058(2) 0.044(2) 0.010(2) 0.0107(18) 0.0027(19)
C23 0.055(2) 0.043(2) 0.046(2) 0.0094(18) 0.0126(19) -0.0074(19)
C24 0.091(3) 0.038(2) 0.061(3) -0.0177(19) 0.054(3) -0.007(2)
O1 0.0388(14) 0.0422(14) 0.0345(14) -0.0106(11) 0.0072(11) -0.0047(12)
C12 0.035(2) 0.051(2) 0.068(3) 0.005(2) 0.0061(19) -0.0043(18)
C9 0.048(2) 0.057(3) 0.056(3) 0.013(2) 0.008(2) -0.004(2)
C8 0.035(2) 0.048(2) 0.085(3) 0.023(2) 0.020(2) -0.0026(18)
C30 0.056(3) 0.070(3) 0.066(3) -0.029(2) 0.028(2) -0.009(2)
C4 0.075(3) 0.0276(19) 0.045(2) -0.0136(17) 0.026(2) 0.0032(18)
C25 0.091(4) 0.072(3) 0.087(4) -0.027(3) 0.061(3) -0.036(3)
C26 0.146(5) 0.054(3) 0.066(3) 0.006(2) 0.058(3) -0.010(3)
C27 0.054(3) 0.122(5) 0.115(5) -0.078(4) 0.032(3) -0.039(3)
C28 0.099(3) 0.054(3) 0.065(3) -0.011(2) -0.030(2) 0.011(2)
C29 0.115(4) 0.137(4) 0.103(4) -0.049(3) 0.061(3) -0.044(3)

loop_
_atom_type_symbol
_atom_type_description
_atom_type_scat_dispersion_real
_atom_type_scat_dispersion_imag
_atom_type_scat_source
C C 0.0033 0.0016 'International Tables Vol C Tables 4.2.6.8 and 6.1.1.4'
H H 0.0000 0.0000 'International Tables Vol C Tables 4.2.6.8 and 6.1.1.4'
N N 0.0061 0.0033 'International Tables Vol C Tables 4.2.6.8 and 6.1.1.4'
B B 0.0013 0.0007 'International Tables Vol C Tables 4.2.6.8 and 6.1.1.4'
O O 0.0106 0.0060 'International Tables Vol C Tables 4.2.6.8 and 6.1.1.4'
Ga Ga 0.2307 1.6083 'International Tables Vol C Tables 4.2.6.8 and 6.1.1.4'
Cl Cl 0.1484 0.1585 'International Tables Vol C Tables 4.2.6.8 and 6.1.1.4'

loop_
_geom_angle_atom_site_label_1
_geom_angle_atom_site_label_2
_geom_angle_atom_site_label_3
_geom_angle
O1 Ga1 B1 113.44(12)
O1 Ga1 Cl1 98.39(7)
B1 Ga1 Cl1 118.79(10)
O1 Ga1 Cl2 97.77(8)
B1 Ga1 Cl2 118.61(10)
Cl1 Ga1 Cl2 106.12(4)
C13 N1 B1 108.4(3)
C13 N1 C1 121.9(3)
B1 N1 C1 129.4(3)
C14 N2 B1 108.7(3)
C14 N2 C15 121.1(3)
B1 N2 C15 130.1(3)
C14 C13 N1 108.6(3)
C13 C14 N2 109.6(3)
C15 C20 C19 116.8(3)
C15 C20 C21 122.3(3)
C19 C20 C21 120.8(3)
C16 C15 C20 123.2(3)
C16 C15 N2 118.3(3)
C20 C15 N2 118.5(3)
C15 C16 C17 116.9(3)
C15 C16 C24 123.1(3)
C17 C16 C24 120.0(3)
N2 B1 N1 104.7(3)
N2 B1 Ga1 125.9(2)
N1 B1 Ga1 129.4(2)
C6 C1 C2 122.0(3)
C6 C1 N1 118.7(3)
C2 C1 N1 119.3(3)
C18 C17 C16 121.8(3)
C17 C18 C19 120.3(3)
C5 C6 C1 117.7(3)
C5 C6 C7 120.8(3)
C1 C6 C7 121.4(3)
C3 C2 C1 117.3(3)
C3 C2 C10 121.4(3)
C1 C2 C10 121.3(3)
C18 C19 C20 120.8(3)
C2 C10 C12 113.2(3)
C2 C10 C11 111.0(3)
C12 C10 C11 108.8(3)
C8 C7 C6 111.0(3)
C8 C7 C9 109.9(3)
C6 C7 C9 111.7(3)
C4 C5 C6 121.5(3)
C22 C21 C20 110.9(3)
C22 C21 C23 110.7(3)
C20 C21 C23 113.6(3)
C4 C3 C2 121.5(3)
C16 C24 C26 111.0(4)
C16 C24 C25 112.3(4)
C26 C24 C25 111.1(4)
C30 O1 C27 108.6(3)
C30 O1 Ga1 122.0(2)
C27 O1 Ga1 124.8(3)
O1 C30 C29 105.2(4)
C5 C4 C3 120.0(3)
C28 C27 O1 106.3(4)
C27 C28 C29 103.5(4)
C28 C29 C30 105.3(5)

loop_
_geom_bond_atom_site_label_1
_geom_bond_atom_site_label_2
_geom_bond_distance
Ga1 O1 2.008(2)
Ga1 B1 2.064(4)
Ga1 Cl1 2.2078(8)
Ga1 Cl2 2.2118(9)
N1 C13 1.404(4)
N1 B1 1.433(4)
N1 C1 1.445(4)
N2 C14 1.392(4)
N2 B1 1.423(4)
N2 C15 1.456(4)
C13 C14 1.346(5)
C20 C15 1.399(5)
C20 C19 1.410(5)
C20 C21 1.529(5)
C15 C16 1.396(5)
C16 C17 1.403(5)
C16 C24 1.524(5)
C1 C6 1.399(5)
C1 C2 1.414(4)
C17 C18 1.362(5)
C18 C19 1.387(5)
C6 C5 1.390(5)
C6 C7 1.530(5)
C2 C3 1.386(5)
C2 C10 1.528(5)
C10 C12 1.531(5)
C10 C11 1.533(5)
C7 C8 1.516(5)
C7 C9 1.547(5)
C5 C4 1.374(5)
C21 C22 1.525(5)
C21 C23 1.537(5)
C3 C4 1.384(5)
C24 C26 1.541(7)
C24 C25 1.547(7)
O1 C30 1.441(5)
O1 C27 1.452(5)
C30 C29 1.489(7)
C27 C28 1.447(8)
C28 C29 1.476(8)
